data_2207786
loop_
_publ_author_name
'Kooijman, Huub'
'Velders, Aldrik H.'
'Spek, Anthony L.'

_publ_section_title
;
 <i>N</i>-Methylbenzimidazole <i>N</i>-methylbenzimidazolium
 hexafluorophosphate
;
_journal_coeditor_code HG6278
_journal_issue 1
_journal_name_full 'Acta Crystallographica Section E'
_journal_page_first o21
_journal_page_last o23
_journal_paper_doi 10.1107/S1600536805039383
_journal_volume 62
_journal_year 2006
_chemical_formula_iupac 'C8 H8 N2 , C8 H9 N2 + , P F6 -'
_chemical_formula_moiety 'C8 H8 N2 , C8 H9 N2 + , P F6 -'
_chemical_formula_sum 'C16 H17 F6 N4 P'
_chemical_formula_weight 410.31
_chemical_name_systematic
;
N-Methylbenzimidazole N-methylbenzimidazolium hexafluorophosphate (1/1/1)
;
_space_group_IT_number 12
_symmetry_cell_setting monoclinic
_symmetry_space_group_name_Hall '-C 2y'
_symmetry_space_group_name_H-M 'C 1 2/m 1'
_atom_sites_solution_hydrogens geom
_atom_sites_solution_primary direct
_atom_sites_solution_secondary difmap
_cell_angle_alpha 90
_cell_angle_beta 90.214(17)
_cell_angle_gamma 90
_cell_formula_units_Z 2
_cell_length_a 14.930(4)
_cell_length_b 6.6524(12)
_cell_length_c 9.0261(12)
_cell_measurement_reflns_used 263
_cell_measurement_temperature 150
_cell_measurement_theta_max 25.0
_cell_measurement_theta_min 2.0
_cell_volume 896.5(3)
_computing_cell_refinement 'DENZO (Otwinowski & Minor, 1997)'
_computing_data_collection 'COLLECT (Nonius, 1998)'
_computing_data_reduction DENZO
_computing_molecular_graphics 'PLATON (Spek, 2003)'
_computing_publication_material PLATON
_computing_structure_refinement 'SHELXL97 (Sheldrick, 1997)'
_computing_structure_solution 'SHELXS86 (Sheldrick, 1985)'
_diffrn_ambient_temperature 150
_diffrn_detector_area_resol_mean 18.4
_diffrn_measured_fraction_theta_full 0.974
_diffrn_measured_fraction_theta_max 0.958
_diffrn_measurement_device_type 'Nonius KappaCCD area-detector'
_diffrn_measurement_method '\f scans and \w scans with \k offset'
_diffrn_radiation_monochromator graphite
_diffrn_radiation_source 'rotating anode'
_diffrn_radiation_type MoK\a
_diffrn_radiation_wavelength 0.71073
_diffrn_reflns_av_R_equivalents 0.0506
_diffrn_reflns_av_sigmaI/netI 0.0347
_diffrn_reflns_limit_h_max 17
_diffrn_reflns_limit_h_min -19
_diffrn_reflns_limit_k_max 8
_diffrn_reflns_limit_k_min -7
_diffrn_reflns_limit_l_max 10
_diffrn_reflns_limit_l_min -11
_diffrn_reflns_number 3017
_diffrn_reflns_reduction_process ' ?'
_diffrn_reflns_theta_full 25.25
_diffrn_reflns_theta_max 27.41
_diffrn_reflns_theta_min 2.26
_diffrn_standards_number 0
_exptl_absorpt_coefficient_mu 0.221
_exptl_absorpt_correction_type none
_exptl_crystal_colour colourless
_exptl_crystal_density_diffrn 1.520
_exptl_crystal_density_method 'not measured'
_exptl_crystal_description block
_exptl_crystal_F_000 420
_exptl_crystal_size_max 0.3
_exptl_crystal_size_mid 0.2
_exptl_crystal_size_min 0.2
_refine_diff_density_max 0.294
_refine_diff_density_min -0.323
_refine_ls_extinction_method none
_refine_ls_goodness_of_fit_ref 1.033
_refine_ls_hydrogen_treatment mixed
_refine_ls_matrix_type full
_refine_ls_number_parameters 83
_refine_ls_number_reflns 1072
_refine_ls_number_restraints 0
_refine_ls_restrained_S_all 1.033
_refine_ls_R_factor_all 0.0414
_refine_ls_R_factor_gt 0.0385
_refine_ls_shift/su_max 0.000
_refine_ls_shift/su_mean 0.000
_refine_ls_structure_factor_coef Fsqd
_refine_ls_weighting_details 'w = 1/[\s^2^(F~o~^2^)+(0.0501P)^2^+0.93P] where P=(F~o~^2^+2Fc^2^)/3'
_refine_ls_weighting_scheme calc
_refine_ls_wR_factor_gt 0.1038
_refine_ls_wR_factor_ref 0.1064
_reflns_number_gt 986
_reflns_number_total 1072
_reflns_threshold_expression I>2\s(I)
_cod_data_source_file hg6278.cif
_cod_data_source_block I
_cod_depositor_comments
;
The following automatic conversions were performed:
'_symmetry_cell_setting' value 'Monoclinic' changed to 'monoclinic'
according to '/home/saulius/struct/CIF-dictionaries/cif_core.dic'
dictionary named 'cif_core.dic' version 2.4.1 from 2010-06-29.

Automatic conversion script
Id: cif_fix_enum 1527 2010-12-29 10:47:43Z saulius 

The following automatic conversions were performed:

'_symmetry_cell_setting' value 'Monoclinic' changed to 'monoclinic'
according to /home/saulius/struct/CIF-dictionaries/cif_core.dic
dictionary named 'cif_core.dic' version 2.4.1 from 2010-06-29.

Automatic conversion script
Id: cif_fix_values 1715 2011-07-08 13:25:40Z adriana 
;
_cod_original_sg_symbol_H-M 'C 2/m'
_cod_database_code 2207786
_cod_database_fobs_code 2207786

loop_
_symmetry_equiv_pos_site_id
_symmetry_equiv_pos_as_xyz
1 x,y,z
2 -x,y,-z
3 -x,-y,-z
4 x,-y,z
5 1/2+x,1/2+y,z
6 1/2-x,1/2+y,-z
7 1/2-x,1/2-y,-z
8 1/2+x,1/2-y,z

loop_
_atom_site_aniso_label
_atom_site_aniso_U_11
_atom_site_aniso_U_22
_atom_site_aniso_U_33
_atom_site_aniso_U_12
_atom_site_aniso_U_13
_atom_site_aniso_U_23
N1 0.0195(7) 0.0266(8) 0.0151(7) 0.0000 0.0008(6) 0.0000
N3 0.0175(7) 0.0310(8) 0.0204(8) 0.0000 0.0016(6) 0.0000
C2 0.0194(8) 0.0297(9) 0.0199(9) 0.0000 -0.0009(7) 0.0000
C4 0.0194(8) 0.0220(8) 0.0191(9) 0.0000 0.0007(7) 0.0000
C5 0.0195(8) 0.0194(8) 0.0179(8) 0.0000 0.0010(7) 0.0000
C6 0.0189(8) 0.0233(9) 0.0263(9) 0.0000 0.0005(7) 0.0000
C7 0.0234(9) 0.0249(9) 0.0310(10) 0.0000 -0.0079(8) 0.0000
C8 0.0363(10) 0.0269(9) 0.0177(9) 0.0000 -0.0069(8) 0.0000
C9 0.0301(10) 0.0277(9) 0.0178(9) 0.0000 0.0018(7) 0.0000
C10 0.0292(10) 0.0374(11) 0.0149(9) 0.0000 0.0050(7) 0.0000
P1 0.0165(3) 0.0606(6) 0.0200(4) 0.0000 -0.0012(3) 0.0000
F1 0.0342(6) 0.0805(10) 0.0883(9) -0.0148(6) -0.0028(5) -0.0147(7)
F2 0.0374(8) 0.187(3) 0.0229(8) 0.0000 0.0042(6) 0.0000

loop_
_atom_site_label
_atom_site_fract_x
_atom_site_fract_y
_atom_site_fract_z
_atom_site_U_iso_or_equiv
_atom_site_thermal_displace_type
_atom_site_calc_flag
_atom_site_occupancy
_atom_site_type_symbol
N1 0.30928(10) 0.00000 0.21975(16) 0.0204(4) Uani . 1.000 N
N3 0.41813(10) 0.00000 0.05483(17) 0.0230(4) Uani . 1.000 N
C2 0.39788(12) 0.00000 0.1972(2) 0.0230(5) Uani . 1.000 C
C4 0.33722(12) 0.00000 -0.0219(2) 0.0202(5) Uani . 1.000 C
C5 0.26800(12) 0.00000 0.08267(19) 0.0189(5) Uani . 1.000 C
C6 0.17781(12) 0.00000 0.0414(2) 0.0228(5) Uani . 1.000 C
C7 0.16001(13) 0.00000 -0.1091(2) 0.0265(5) Uani . 1.000 C
C8 0.22926(14) 0.00000 -0.2142(2) 0.0270(5) Uani . 1.000 C
C9 0.31843(14) 0.00000 -0.1734(2) 0.0252(5) Uani . 1.000 C
C10 0.26431(14) 0.00000 0.3633(2) 0.0272(6) Uani . 1.000 C
P1 0.00000 0.00000 0.50000 0.0324(3) Uani . 1.000 P
F1 0.07400(7) 0.1669(2) 0.53162(15) 0.0677(5) Uani . 1.000 F
F2 0.02662(11) 0.00000 0.33144(16) 0.0824(11) Uani . 1.000 F
H2 0.44120 0.00000 0.27460 0.0280 Uiso calc 1.000 H
H3 0.474(3) 0.00000 0.022(6) 0.0280 Uiso . 0.500 H
H6 0.13120 0.00000 0.11280 0.0270 Uiso calc 1.000 H
H7 0.09950 0.00000 -0.14220 0.0320 Uiso calc 1.000 H
H8 0.21420 0.00000 -0.31660 0.0320 Uiso calc 1.000 H
H9 0.36480 0.00000 -0.24510 0.0300 Uiso calc 1.000 H
H10A 0.24000 -0.13410 0.38310 0.0330 Uiso calc 0.500 H
H10B 0.21540 0.09830 0.36200 0.0330 Uiso calc 0.500 H
H10C 0.30740 0.03580 0.44120 0.0330 Uiso calc 0.500 H

loop_
_atom_type_symbol
_atom_type_description
_atom_type_scat_dispersion_real
_atom_type_scat_dispersion_imag
_atom_type_scat_source
P P 0.1023 0.0942 'International Tables Vol C Tables 4.2.6.8 and 6.1.1.4'
N N 0.0061 0.0033 'International Tables Vol C Tables 4.2.6.8 and 6.1.1.4'
F F 0.0171 0.0103 'International Tables Vol C Tables 4.2.6.8 and 6.1.1.4'
H H 0.0000 0.0000 'International Tables Vol C Tables 4.2.6.8 and 6.1.1.4'
C C 0.0033 0.0016 'International Tables Vol C Tables 4.2.6.8 and 6.1.1.4'

loop_
_geom_angle_atom_site_label_1
_geom_angle_atom_site_label_2
_geom_angle_atom_site_label_3
_geom_angle_site_symmetry_1
_geom_angle_site_symmetry_3
_geom_angle
_geom_angle_publ_flag
F1 P1 F1 3_556 4_555 91.52(6) no
F2 P1 F2 . 2_556 180.00 no
F1 P1 F2 . . 89.76(7) no
F1 P1 F1 . 2_556 91.52(6) no
F1 P1 F2 . 2_556 90.25(7) no
F1 P1 F1 . 3_556 180.00 no
F1 P1 F1 . 4_555 88.48(6) no
F1 P1 F2 2_556 . 90.25(7) no
F1 P1 F2 4_555 2_556 90.25(7) no
F1 P1 F2 3_556 . 90.25(7) no
F1 P1 F2 4_555 . 89.76(7) no
F1 P1 F2 2_556 2_556 89.76(7) no
F1 P1 F1 2_556 3_556 88.48(6) no
F1 P1 F1 2_556 4_555 180.00 no
F1 P1 F2 3_556 2_556 89.76(7) no
C2 N1 C10 . . 126.30(15) yes
C2 N1 C5 . . 107.56(15) yes
C5 N1 C10 . . 126.13(15) yes
C2 N3 C4 . . 106.44(15) yes
C2 N3 H3 . . 123(3) no
C4 N3 H3 . . 131(3) no
N1 C2 N3 . . 112.18(16) yes
C5 C4 C9 . . 120.92(17) no
N3 C4 C5 . . 107.81(15) no
N3 C4 C9 . . 131.27(17) no
C4 C5 C6 . . 122.21(16) no
N1 C5 C4 . . 106.00(15) no
N1 C5 C6 . . 131.79(16) no
C5 C6 C7 . . 116.34(17) no
C6 C7 C8 . . 121.58(18) no
C7 C8 C9 . . 122.08(17) no
C4 C9 C8 . . 116.87(17) no
N1 C2 H2 . . 124.00 no
N3 C2 H2 . . 124.00 no
C5 C6 H6 . . 122.00 no
C7 C6 H6 . . 122.00 no
C8 C7 H7 . . 119.00 no
C6 C7 H7 . . 119.00 no
C7 C8 H8 . . 119.00 no
C9 C8 H8 . . 119.00 no
C8 C9 H9 . . 122.00 no
C4 C9 H9 . . 122.00 no
N1 C10 H10A . . 109.00 no
N1 C10 H10B . . 110.00 no
N1 C10 H10C . . 109.00 no
H10A C10 H10B . . 109.00 no
H10A C10 H10C . . 109.00 no
H10B C10 H10C . . 109.00 no
N1 C10 H10A . 4_555 109.00 no
N1 C10 H10B . 4_555 110.00 no
N1 C10 H10C . 4_555 109.00 no
H10A C10 H10B 4_555 4_555 109.00 no
H10A C10 H10C 4_555 4_555 109.00 no
H10B C10 H10C 4_555 4_555 109.00 no

loop_
_geom_bond_atom_site_label_1
_geom_bond_atom_site_label_2
_geom_bond_site_symmetry_2
_geom_bond_distance
_geom_bond_publ_flag
P1 F1 2_556 1.5914(13) no
P1 F1 . 1.5914(13) no
P1 F2 . 1.5739(15) no
P1 F1 4_555 1.5914(13) no
P1 F2 2_556 1.5739(15) no
P1 F1 3_556 1.5914(13) no
N1 C2 . 1.339(2) yes
N1 C5 . 1.380(2) yes
N1 C10 . 1.462(2) yes
N3 C2 . 1.321(2) yes
N3 C4 . 1.390(2) yes
N3 H3 . 0.89(5) no
C4 C9 . 1.395(3) no
C4 C5 . 1.402(3) no
C5 C6 . 1.396(3) no
C6 C7 . 1.383(3) no
C7 C8 . 1.406(3) no
C8 C9 . 1.380(3) no
C2 H2 . 0.9500 no
C6 H6 . 0.9500 no
C7 H7 . 0.9500 no
C8 H8 . 0.9500 no
C9 H9 . 0.9500 no
C10 H10C 4_555 0.9800 no
C10 H10A . 0.9800 no
C10 H10B . 0.9800 no
C10 H10C . 0.9800 no
C10 H10A 4_555 0.9800 no
C10 H10B 4_555 0.9800 no

loop_
_geom_contact_atom_site_label_1
_geom_contact_atom_site_label_2
_geom_contact_distance
_geom_contact_site_symmetry_2
_geom_contact_publ_flag
F1 C2 3.327(2) 6_556 no
F1 C2 3.327(2) 7_556 no
F1 H8 2.7300 1_556 no
F1 H2 2.8300 6_556 no
F1 H8 2.7300 4_556 no
F1 H10A 2.8300 4_555 no
F1 H10B 2.6500 . no
F1 H10C 2.6700 7_556 no
F1 H2 2.8300 7_556 no
F2 H6 2.5200 . no
F2 H6 2.5200 . no
F2 H7 2.5400 2_555 no
F2 H7 2.5400 3_555 no
N1 C8 3.3759(10) 6_555 no
N1 C8 3.3759(10) 6_545 no
N1 C8 3.3759(10) 7_555 no
N1 C8 3.3759(10) 7_545 no
N3 N3 2.641(2) 2_655 no
N3 N3 2.641(2) 3_655 no
N3 H3 1.76(5) 2_655 no
N3 H3 1.76(5) 3_655 no
C2 C7 3.5267(13) 7_555 no
C2 F1 3.327(2) 6_546 no
C2 C7 3.5267(13) 6_545 no
C2 C7 3.5267(13) 6_555 no
C2 F1 3.327(2) 7_556 no
C2 C7 3.5267(13) 7_545 no
C4 C6 3.3384(9) 7_555 no
C4 C6 3.3384(9) 7_545 no
C4 C7 3.5303(13) 6_555 no
C4 C7 3.5303(13) 7_545 no
C4 C6 3.3384(9) 6_545 no
C4 C6 3.3384(9) 6_555 no
C4 C7 3.5303(13) 6_545 no
C4 C7 3.5303(13) 7_555 no
C5 C8 3.5319(13) 6_555 no
C5 C7 3.5034(13) 7_555 no
C5 C7 3.5034(13) 7_545 no
C5 C8 3.5319(13) 7_545 no
C5 C7 3.5034(13) 6_545 no
C5 C8 3.5319(13) 7_555 no
C5 C8 3.5319(13) 6_545 no
C5 C7 3.5034(13) 6_555 no
C6 C4 3.3384(9) 7_545 no
C6 C9 3.5335(13) 6_555 no
C6 C4 3.3384(9) 6_555 no
C6 C9 3.5335(13) 6_545 no
C6 C9 3.5335(13) 7_545 no
C6 C4 3.3384(9) 6_545 no
C6 C4 3.3384(9) 7_555 no
C6 C9 3.5335(13) 7_555 no
C7 C4 3.5303(13) 7_545 no
C7 C4 3.5303(13) 7_555 no
C7 C4 3.5303(13) 6_545 no
C7 C2 3.5267(13) 7_555 no
C7 C4 3.5303(13) 6_555 no
C7 C2 3.5267(13) 6_545 no
C7 C5 3.5034(13) 6_545 no
C7 C5 3.5034(13) 7_545 no
C7 C5 3.5034(13) 7_555 no
C7 C2 3.5267(13) 6_555 no
C7 C2 3.5267(13) 7_545 no
C7 C5 3.5034(13) 6_555 no
C8 C5 3.5319(13) 7_545 no
C8 N1 3.3759(10) 7_545 no
C8 C5 3.5319(13) 6_555 no
C8 C10 3.5896(14) 7_555 no
C8 C10 3.5896(14) 6_545 no
C8 C10 3.5896(14) 6_555 no
C8 C5 3.5319(13) 7_555 no
C8 N1 3.3759(10) 6_545 no
C8 N1 3.3759(10) 7_555 no
C8 C5 3.5319(13) 6_545 no
C8 C10 3.5896(14) 7_545 no
C8 N1 3.3759(10) 6_555 no
C9 C6 3.5335(13) 7_545 no
C9 C6 3.5335(13) 6_555 no
C9 C6 3.5335(13) 6_545 no
C9 C6 3.5335(13) 7_555 no
C10 C8 3.5896(14) 6_545 no
C10 C8 3.5896(14) 7_555 no
C10 C8 3.5896(14) 7_545 no
C10 C8 3.5896(14) 6_555 no
C2 H3 2.76(5) 3_655 no
C2 H3 2.76(5) 2_655 no
C4 H3 2.82(4) 2_655 no
C4 H3 2.82(4) 3_655 no
C6 H10B 3.0200 . no
C6 H10B 3.0200 4_555 no
C8 H10A 2.9100 7_545 no
C8 H10A 2.9100 6_555 no
C10 H8 2.9900 1_556 no
C10 H8 2.9900 4_556 no
C10 H6 3.0000 . no
H2 H10C 2.5200 . no
H2 H10C 2.5200 4_555 no
H2 F1 2.8300 7_556 no
H2 F1 2.8300 6_546 no
H3 N3 1.76(5) 2_655 no
H3 C2 2.76(5) 2_655 no
H3 C4 2.82(4) 2_655 no
H3 N3 1.76(5) 3_655 no
H3 C2 2.76(5) 3_655 no
H3 C4 2.82(4) 3_655 no
H6 C10 3.0000 . no
H6 F2 2.5200 . no
H6 F2 2.5200 . no
H7 F2 2.5400 3_555 no
H7 F2 2.5400 2_555 no
H8 H10A 2.6000 7_545 no
H8 F1 2.7300 4_554 no
H8 F1 2.7300 1_554 no
H8 C10 2.9900 1_554 no
H8 C10 2.9900 4_554 no
H8 H10A 2.6000 6_555 no
H10A F1 2.8300 4_555 no
H10A H8 2.6000 6_545 no
H10A C8 2.9100 7_545 no
H10A C8 2.9100 6_545 no
H10A H8 2.6000 7_545 no
H10B C6 3.0200 . no
H10B F1 2.6500 . no
H10C F1 2.6700 7_556 no
H10C H2 2.5200 . no

loop_
_geom_hbond_atom_site_label_D
_geom_hbond_atom_site_label_H
_geom_hbond_atom_site_label_A
_geom_hbond_site_symmetry_A
_geom_hbond_distance_DH
_geom_hbond_distance_HA
_geom_hbond_distance_DA
_geom_hbond_angle_DHA
_geom_hbond_publ_flag
N3 H3 N3 2_655 0.89(5) 1.76(5) 2.641(2) 176(5) yes
C6 H6 F2 . 0.95 2.52 3.463(3) 171 yes
C7 H7 F2 2_555 0.95 2.54 3.428(3) 156 yes

loop_
_geom_torsion_atom_site_label_1
_geom_torsion_atom_site_label_2
_geom_torsion_atom_site_label_3
_geom_torsion_atom_site_label_4
_geom_torsion
_geom_torsion_publ_flag
C5 N1 C2 N3 0.00(2) no
C10 N1 C2 N3 180.00(2) no
C2 N1 C5 C4 0.00(2) no
C2 N1 C5 C6 -180.00(2) no
C10 N1 C5 C4 -180.00(2) no
C10 N1 C5 C6 0.00(2) no
C4 N3 C2 N1 0.00(2) no
C2 N3 C4 C5 0.00(2) no
C2 N3 C4 C9 180.00(2) no
N3 C4 C5 C6 -180.00(2) no
C9 C4 C5 N1 -180.00(2) no
N3 C4 C5 N1 0.00(2) no
N3 C4 C9 C8 -180.00(2) no
C5 C4 C9 C8 0.00(2) no
C9 C4 C5 C6 0.00(2) no
C4 C5 C6 C7 0.00(2) no
N1 C5 C6 C7 -180.00(2) no
C5 C6 C7 C8 0.00(2) no
C6 C7 C8 C9 0.00(2) no
C7 C8 C9 C4 0.00(2) no
